data_7248025
loop_
_publ_author_name
'Kim, Gyeongmin'
'Han, Jihun'
'Kim, Dongwon'
'Jung, Ok-Sang'

_publ_section_title
;
 Construction and catalytic effects of solvent- and metal(ii)-dependent
 products: the process of transformation of 0D structures into 3D
 structures
;
_journal_issue 7
_journal_name_full CrystEngComm
_journal_page_first 918
_journal_page_last 925
_journal_paper_doi 10.1039/D3CE01298K
_journal_volume 26
_journal_year 2024
_chemical_formula_sum 'C82 H84 Cu3 N14 O26'
_chemical_formula_weight 1872.25
_space_group_crystal_system monoclinic
_space_group_IT_number 14
_space_group_name_Hall '-P 2yn'
_space_group_name_H-M_alt 'P 1 21/n 1'
_atom_sites_solution_hydrogens geom
_atom_sites_solution_primary dual
_audit_creation_method SHELXL-2018/3
_audit_update_record
;
2023-12-19 deposited with the CCDC.	2024-01-15 downloaded from the CCDC.
;
_cell_angle_alpha 90
_cell_angle_beta 105.855(2)
_cell_angle_gamma 90
_cell_formula_units_Z 4
_cell_length_a 21.1949(18)
_cell_length_b 18.9263(18)
_cell_length_c 22.497(2)
_cell_measurement_reflns_used 9983
_cell_measurement_temperature 103(2)
_cell_measurement_theta_max 21.86
_cell_measurement_theta_min 2.27
_cell_volume 8681.1(14)
_computing_cell_refinement 'Bruker APEX software'
_computing_data_collection 'Bruker APEX software'
_computing_data_reduction 'Bruker APEX software'
_computing_molecular_graphics ORTEP
_computing_publication_material CIFTAB
_computing_structure_refinement SHELXL
_computing_structure_solution 'SHELXT 2018/2 (Sheldrick, 2018)'
_diffrn_ambient_temperature 103(2)
_diffrn_measured_fraction_theta_full 0.999
_diffrn_measured_fraction_theta_max 0.999
_diffrn_measurement_device_type 'CCD detector'
_diffrn_measurement_method 'phi and omega scans'
_diffrn_radiation_type MoK\a
_diffrn_radiation_wavelength 0.71073
_diffrn_reflns_av_R_equivalents 0.1769
_diffrn_reflns_av_unetI/netI 0.0548
_diffrn_reflns_Laue_measured_fraction_full 0.999
_diffrn_reflns_Laue_measured_fraction_max 0.999
_diffrn_reflns_limit_h_max 26
_diffrn_reflns_limit_h_min -26
_diffrn_reflns_limit_k_max 23
_diffrn_reflns_limit_k_min -23
_diffrn_reflns_limit_l_max 27
_diffrn_reflns_limit_l_min -27
_diffrn_reflns_number 439125
_diffrn_reflns_point_group_measured_fraction_full 0.999
_diffrn_reflns_point_group_measured_fraction_max 0.999
_diffrn_reflns_theta_full 25.242
_diffrn_reflns_theta_max 26.000
_diffrn_reflns_theta_min 2.152
_diffrn_source 'fine-focus sealed tube'
_exptl_absorpt_coefficient_mu 0.813
_exptl_absorpt_correction_T_max 0.7454
_exptl_absorpt_correction_T_min 0.7025
_exptl_absorpt_correction_type multi-scan
_exptl_absorpt_process_details SADABS
_exptl_crystal_colour green
_exptl_crystal_density_diffrn 1.433
_exptl_crystal_description block
_exptl_crystal_F_000 3876
_exptl_crystal_size_max 0.090
_exptl_crystal_size_mid 0.060
_exptl_crystal_size_min 0.050
_refine_diff_density_max 2.173
_refine_diff_density_min -1.828
_refine_diff_density_rms 0.107
_refine_ls_extinction_method none
_refine_ls_goodness_of_fit_ref 1.075
_refine_ls_hydrogen_treatment constr
_refine_ls_matrix_type full
_refine_ls_number_parameters 1295
_refine_ls_number_reflns 17054
_refine_ls_number_restraints 1219
_refine_ls_restrained_S_all 1.052
_refine_ls_R_factor_all 0.1717
_refine_ls_R_factor_gt 0.1061
_refine_ls_shift/su_max 0.000
_refine_ls_shift/su_mean 0.000
_refine_ls_structure_factor_coef Fsqd
_refine_ls_weighting_details 'w=1/[\s^2^(Fo^2^)+(0.1158P)^2^+58.7804P] where P=(Fo^2^+2Fc^2^)/3'
_refine_ls_weighting_scheme calc
_refine_ls_wR_factor_gt 0.2706
_refine_ls_wR_factor_ref 0.3305
_reflns_Friedel_coverage 0.000
_reflns_number_gt 9716
_reflns_number_total 17054
_reflns_threshold_expression 'I > 2\s(I)'
_cod_data_source_file d3ce01298k2.cif
_cod_data_source_block Cu_cage
_cod_depositor_comments
;
The following automatic conversions were performed:

data item '_exptl_absorpt_correction_type' value 'MULTI-SCAN' was
changed to 'multi-scan' in accordance with the
/home/data/users/saulius/crontab/automatic-downloads/rss-feeds/RSC/lib/dictionaries/cif_core.dic
dictionary named 'cif_core.dic' version 2.4.2 last updated on
2011-04-26.

Automatic conversion script
Id: cif_fix_values 8170 2020-07-09 18:12:32Z antanas 

 Adding full bibliography for 7248022--7248026.cif.
;
_cod_original_cell_volume 8681.0(14)
_cod_original_sg_symbol_H-M 'P 21/n'
_cod_database_code 7248025
_shelx_shelxl_version_number 2018/3
_shelx_space_group_comment
; 
The symmetry employed for this shelxl refinement is uniquely defined 
by the following loop, which should always be used as a source of 
symmetry information in preference to the above space-group names. 
They are only intended as comments. 
;
_shelx_estimated_absorpt_t_min 0.930
_shelx_estimated_absorpt_t_max 0.960

loop_
_space_group_symop_operation_xyz
'x, y, z'
'-x+1/2, y+1/2, -z+1/2'
'-x, -y, -z'
'x-1/2, -y-1/2, z-1/2'

loop_
_atom_site_label
_atom_site_type_symbol
_atom_site_fract_x
_atom_site_fract_y
_atom_site_fract_z
_atom_site_U_iso_or_equiv
_atom_site_adp_type
_atom_site_occupancy
_atom_site_site_symmetry_order
_atom_site_calc_flag
_atom_site_refinement_flags_posn
_atom_site_refinement_flags_adp
_atom_site_refinement_flags_occupancy
_atom_site_disorder_assembly
_atom_site_disorder_group
N2 N 0.3399(5) 0.8921(6) 0.7136(7) 0.103(4) Uani 1 1 d . U . . .
N3 N 0.3047(4) 0.4993(6) 0.6131(5) 0.085(3) Uani 1 1 d . U . . .
O6 O 0.3674(7) 0.9338(7) 0.7529(6) 0.193(7) Uani 1 1 d . U . . .
C1A C 0.3857(4) 0.6727(5) 0.7067(4) 0.056(2) Uani 1 1 d . U . . .
H1A H 0.351096 0.650576 0.719100 0.067 Uiso 1 1 calc R U . . .
C9A C 0.5756(4) 0.5877(5) 0.7595(4) 0.054(2) Uani 1 1 d . U . . .
H9A H 0.618628 0.568610 0.772426 0.065 Uiso 1 1 calc R U . . .
C12A C 0.6732(4) 0.6548(5) 0.7153(4) 0.058(2) Uani 1 1 d . U . . .
H12A H 0.670773 0.607151 0.696591 0.070 Uiso 1 1 calc R U . . .
H12B H 0.694271 0.650545 0.760209 0.070 Uiso 1 1 calc R U . . .
C13A C 0.7117(4) 0.7027(5) 0.6867(4) 0.058(2) Uani 1 1 d . U . . .
H13A H 0.757300 0.684931 0.695664 0.070 Uiso 1 1 calc R U . . .
H13B H 0.713196 0.750153 0.705554 0.070 Uiso 1 1 calc R U . . .
C14A C 0.3625(4) 0.5581(4) 0.4486(4) 0.053(2) Uani 1 1 d . U . . .
H14A H 0.328233 0.539905 0.415638 0.063 Uiso 1 1 calc R U . . .
C16A C 0.3981(4) 0.6051(5) 0.5475(4) 0.055(2) Uani 1 1 d . U . . .
H16A H 0.388587 0.619240 0.584692 0.066 Uiso 1 1 calc R U . . .
C17A C 0.4597(4) 0.6123(4) 0.5424(4) 0.055(2) Uani 1 1 d . U . . .
H17A H 0.492738 0.631414 0.575992 0.066 Uiso 1 1 calc R U . . .
C20A C 0.4380(4) 0.5423(5) 0.3841(4) 0.061(2) Uani 1 1 d . U . . .
H20A H 0.404082 0.523331 0.351244 0.073 Uiso 1 1 calc R U . . .
C21A C 0.4996(4) 0.5504(5) 0.3779(4) 0.064(2) Uani 1 1 d . U . . .
H21A H 0.508296 0.536165 0.340446 0.077 Uiso 1 1 calc R U . . .
C22A C 0.5515(4) 0.5795(5) 0.4258(4) 0.056(2) Uani 1 1 d . U . . .
H22A H 0.593580 0.586179 0.419513 0.067 Uiso 1 1 calc R U . . .
C25A C 0.6516(4) 0.6341(5) 0.5258(4) 0.057(2) Uani 1 1 d . U . . .
H25A H 0.652476 0.676056 0.499707 0.068 Uiso 1 1 calc R U . . .
H25B H 0.665563 0.592549 0.505903 0.068 Uiso 1 1 calc R U . . .
C26A C 0.6970(4) 0.6448(5) 0.5880(4) 0.059(2) Uani 1 1 d . U . . .
H26A H 0.694011 0.603449 0.614034 0.071 Uiso 1 1 calc R U . . .
H26B H 0.742401 0.646978 0.584257 0.071 Uiso 1 1 calc R U . . .
C27A C 0.3988(5) 0.9357(8) 0.5234(6) 0.092(3) Uani 1 1 d . U . . .
H27A H 0.370152 0.973594 0.525576 0.110 Uiso 1 1 calc R U . . .
C29A C 0.4136(4) 0.8220(7) 0.4925(5) 0.077(3) Uani 1 1 d . U . . .
H29A H 0.394951 0.779945 0.471903 0.093 Uiso 1 1 calc R U . . .
C30A C 0.4796(4) 0.8238(6) 0.5202(5) 0.065(2) Uani 1 1 d . U . . .
H30A H 0.506295 0.783842 0.519037 0.078 Uiso 1 1 calc R U . . .
C33A C 0.4906(6) 1.0081(8) 0.5819(7) 0.105(4) Uani 1 1 d . U . . .
H33A H 0.462107 1.047057 0.580984 0.126 Uiso 1 1 calc R U . . .
C34A C 0.5565(6) 1.0138(7) 0.6117(6) 0.102(4) Uani 1 1 d . U . . .
H34A H 0.573574 1.055895 0.633188 0.122 Uiso 1 1 calc R U . . .
C35A C 0.5989(5) 0.9551(5) 0.6099(5) 0.077(3) Uani 1 1 d . U . . .
H35A H 0.644363 0.959081 0.630291 0.093 Uiso 1 1 calc R U . . .
C38A C 0.6804(4) 0.8389(5) 0.6079(5) 0.057(2) Uani 1 1 d . U . . .
H38A H 0.685380 0.844474 0.652674 0.069 Uiso 1 1 calc R U . . .
H38B H 0.701924 0.879329 0.593472 0.069 Uiso 1 1 calc R U . . .
C39A C 0.7103(4) 0.7703(4) 0.5953(4) 0.054(2) Uani 1 1 d . U . . .
H39A H 0.702771 0.764898 0.550124 0.065 Uiso 1 1 calc R U . . .
H39B H 0.758261 0.772181 0.614259 0.065 Uiso 1 1 calc R U . . .
C1B C 0.1829(4) 0.8820(5) 0.6235(4) 0.058(2) Uani 1 1 d . U . . .
H1B H 0.220014 0.912084 0.635541 0.070 Uiso 1 1 calc R U . . .
C9B C -0.0072(4) 0.9674(5) 0.5739(4) 0.059(2) Uani 1 1 d . U . . .
H9B H -0.049974 0.987257 0.562430 0.071 Uiso 1 1 calc R U . . .
C14B C 0.1447(4) 0.5357(4) 0.5555(4) 0.054(2) Uani 1 1 d . U . . .
H14B H 0.175287 0.501615 0.577312 0.064 Uiso 1 1 calc R U . . .
C16B C 0.1187(4) 0.6267(4) 0.4848(4) 0.053(2) Uani 1 1 d . U . . .
H16B H 0.131373 0.657806 0.457002 0.063 Uiso 1 1 calc R U . . .
C17B C 0.0571(4) 0.6314(4) 0.4917(4) 0.052(2) Uani 1 1 d . U . . .
H17B H 0.027441 0.665347 0.468401 0.063 Uiso 1 1 calc R U . . .
C20B C 0.0666(5) 0.4925(5) 0.6106(5) 0.067(2) Uani 1 1 d . U . . .
H20B H 0.097529 0.459170 0.633068 0.081 Uiso 1 1 calc R U . . .
C21B C 0.0055(5) 0.4976(6) 0.6203(5) 0.073(3) Uani 1 1 d . U . . .
H21B H -0.005436 0.467904 0.650055 0.088 Uiso 1 1 calc R U . . .
C22B C -0.0414(5) 0.5467(5) 0.5866(5) 0.068(2) Uani 1 1 d . U . . .
H22B H -0.083455 0.549525 0.593869 0.081 Uiso 1 1 calc R U . . .
C27B C 0.1683(5) 0.7824(6) 0.3819(5) 0.067(3) Uani 1 1 d . U . . .
H27B H 0.202247 0.762609 0.367038 0.081 Uiso 1 1 calc R U . . .
C29B C 0.1348(4) 0.8618(6) 0.4475(5) 0.070(3) Uani 1 1 d . U . . .
H29B H 0.145304 0.897569 0.478213 0.084 Uiso 1 1 calc R U . . .
C30B C 0.0719(4) 0.8365(5) 0.4274(4) 0.063(2) Uani 1 1 d . U . . .
H30B H 0.039326 0.855879 0.444464 0.076 Uiso 1 1 calc R U . . .
C33B C 0.0916(5) 0.6978(6) 0.3178(5) 0.077(3) Uani 1 1 d . U . . .
H33B H 0.125608 0.678688 0.302617 0.092 Uiso 1 1 calc R U . . .
C34B C 0.0301(6) 0.6708(5) 0.2992(5) 0.074(3) Uani 1 1 d . U . . .
H34B H 0.021642 0.631137 0.272235 0.089 Uiso 1 1 calc R U . . .
C35B C -0.0223(5) 0.7011(5) 0.3196(5) 0.065(2) Uani 1 1 d . U . . .
H35B H -0.065603 0.683369 0.303943 0.077 Uiso 1 1 calc R U . . .
O3D O 0.0976(9) 0.8429(10) 0.7633(8) 0.234(8) Uani 1 1 d D U . . .
C1E C 0.3714(6) 0.6761(6) 0.2602(7) 0.153(6) Uani 1 1 d G U . . .
H1E H 0.403621 0.712248 0.265444 0.184 Uiso 1 1 calc R U . . .
C2E C 0.3296(8) 0.6742(6) 0.2982(5) 0.149(6) Uani 1 1 d G U . . .
H2E H 0.333201 0.708955 0.329406 0.179 Uiso 1 1 calc R U . . .
C3E C 0.2825(6) 0.6214(8) 0.2905(6) 0.137(5) Uani 1 1 d G U . . .
H3E H 0.253899 0.620024 0.316491 0.164 Uiso 1 1 calc R U . . .
C4E C 0.2772(6) 0.5705(6) 0.2449(7) 0.157(7) Uani 1 1 d G U . . .
H4E H 0.245017 0.534386 0.239615 0.188 Uiso 1 1 calc R U . . .
C5E C 0.3190(8) 0.5724(7) 0.2069(5) 0.154(7) Uani 1 1 d G U . . .
H5E H 0.315437 0.537678 0.175653 0.185 Uiso 1 1 calc R U . . .
C6E C 0.3661(6) 0.6253(9) 0.2145(6) 0.160(6) Uani 1 1 d G U . . .
H6E H 0.394739 0.626608 0.188566 0.192 Uiso 1 1 calc R U . . .
C1F C -0.0808(5) 0.6675(9) 0.6956(7) 0.090(6) Uani 0.475(8) 1 d G U P A 1
H1F H -0.123161 0.688166 0.681916 0.108 Uiso 0.475(8) 1 calc R U P A 1
C2F C -0.0271(7) 0.7010(7) 0.6839(7) 0.085(6) Uani 0.475(8) 1 d G U P A 1
H2F H -0.032745 0.744665 0.662233 0.101 Uiso 0.475(8) 1 calc R U P A 1
C3F C 0.0348(6) 0.6708(8) 0.7040(7) 0.076(5) Uani 0.475(8) 1 d G U P A 1
H3F H 0.071547 0.693720 0.696024 0.091 Uiso 0.475(8) 1 calc R U P A 1
C4F C 0.0431(6) 0.6070(9) 0.7358(7) 0.096(6) Uani 0.475(8) 1 d G U P A 1
H4F H 0.085424 0.586275 0.749497 0.116 Uiso 0.475(8) 1 calc R U P A 1
C5F C -0.0106(9) 0.5734(8) 0.7475(7) 0.106(6) Uani 0.475(8) 1 d G U P A 1
H5F H -0.004991 0.529775 0.769181 0.128 Uiso 0.475(8) 1 calc R U P A 1
C6F C -0.0726(7) 0.6037(9) 0.7274(8) 0.097(6) Uani 0.475(8) 1 d G U P A 1
H6F H -0.109284 0.580720 0.735391 0.116 Uiso 0.475(8) 1 calc R U P A 1
C1G C 0.0670(12) 0.6076(11) 0.8118(9) 0.144(7) Uani 0.525(8) 1 d G U P A 2
H1G H 0.059198 0.574109 0.779109 0.173 Uiso 0.525(8) 1 calc R U P A 2
C2G C 0.0173(9) 0.6532(13) 0.8167(9) 0.158(9) Uani 0.525(8) 1 d G U P A 2
H2G H -0.024544 0.650863 0.787376 0.190 Uiso 0.525(8) 1 calc R U P A 2
C3G C 0.0287(10) 0.7022(11) 0.8645(10) 0.119(7) Uani 0.525(8) 1 d G U P A 2
H3G H -0.005321 0.733325 0.867842 0.143 Uiso 0.525(8) 1 calc R U P A 2
C4G C 0.0898(12) 0.7056(11) 0.9074(8) 0.128(8) Uani 0.525(8) 1 d G U P A 2
H4G H 0.097644 0.739032 0.940041 0.154 Uiso 0.525(8) 1 calc R U P A 2
C5G C 0.1396(9) 0.6600(14) 0.9025(9) 0.161(9) Uani 0.525(8) 1 d G U P A 2
H5G H 0.181387 0.662278 0.931774 0.194 Uiso 0.525(8) 1 calc R U P A 2
C6G C 0.1282(11) 0.6110(11) 0.8547(11) 0.165(9) Uani 0.525(8) 1 d G U P A 2
H6G H 0.162166 0.579816 0.851309 0.198 Uiso 0.525(8) 1 calc R U P A 2
Cu1 Cu 0.28185(5) 0.77112(7) 0.65214(6) 0.0662(4) Uani 1 1 d . U . . .
Cu2 Cu 0.25517(5) 0.57605(6) 0.50755(5) 0.0561(3) Uani 1 1 d . U . . .
Cu3 Cu 0.27683(6) 0.86826(10) 0.45600(7) 0.0923(5) Uani 1 1 d . U . . .
O4 O 0.3091(5) 0.8369(6) 0.7279(5) 0.114(3) Uani 1 1 d . U . . .
O5 O 0.3394(4) 0.8993(5) 0.6568(5) 0.109(3) Uani 1 1 d . U . . .
O7 O 0.2904(4) 0.5592(4) 0.5991(4) 0.086(2) Uani 1 1 d . U . . .
O8 O 0.3352(6) 0.4848(6) 0.6657(5) 0.150(4) Uani 1 1 d . U . . .
O9 O 0.2866(3) 0.4482(5) 0.5766(4) 0.090(2) Uani 1 1 d . U . . .
N2A N 0.3725(3) 0.7305(4) 0.6742(3) 0.0522(16) Uani 1 1 d . U . . .
C3A C 0.4208(4) 0.7644(5) 0.6542(4) 0.053(2) Uani 1 1 d . U . . .
H3AA H 0.410960 0.806372 0.630213 0.063 Uiso 1 1 calc R U . . .
C4A C 0.4828(4) 0.7370(4) 0.6692(4) 0.0477(18) Uani 1 1 d . U . . .
H4AA H 0.515472 0.759736 0.654329 0.057 Uiso 1 1 calc R U . . .
C5A C 0.4997(3) 0.6765(4) 0.7057(4) 0.0426(17) Uani 1 1 d . U . . .
C6A C 0.4489(4) 0.6408(4) 0.7246(4) 0.0464(18) Uani 1 1 d . U . . .
C7A C 0.4624(4) 0.5801(5) 0.7600(4) 0.056(2) Uani 1 1 d . U . . .
H7AA H 0.428614 0.556522 0.772501 0.067 Uiso 1 1 calc R U . . .
C8A C 0.5248(5) 0.5548(5) 0.7767(4) 0.062(2) Uani 1 1 d . U . . .
H8AA H 0.533933 0.513066 0.801025 0.074 Uiso 1 1 calc R U . . .
C10A C 0.5641(4) 0.6475(4) 0.7242(4) 0.0459(18) Uani 1 1 d . U . . .
O11A O 0.6088(2) 0.6841(3) 0.7047(3) 0.0536(14) Uani 1 1 d . U . . .
N15A N 0.3479(3) 0.5773(3) 0.4994(3) 0.0504(16) Uani 1 1 d . U . . .
C18A C 0.4760(4) 0.5922(4) 0.4886(4) 0.0477(18) Uani 1 1 d . U . . .
C19A C 0.4252(4) 0.5625(4) 0.4401(4) 0.0505(19) Uani 1 1 d . U . . .
C23A C 0.5405(4) 0.5976(4) 0.4807(4) 0.0508(19) Uani 1 1 d . U . . .
O24A O 0.5863(3) 0.6233(3) 0.5310(3) 0.0583(15) Uani 1 1 d . U . . .
N28A N 0.3731(4) 0.8790(6) 0.4932(5) 0.087(3) Uani 1 1 d . U . . .
C31A C 0.5074(4) 0.8866(5) 0.5508(4) 0.059(2) Uani 1 1 d . U . . .
C32A C 0.4660(5) 0.9446(6) 0.5528(5) 0.075(3) Uani 1 1 d . U . . .
C36A C 0.5757(4) 0.8936(5) 0.5797(5) 0.061(2) Uani 1 1 d . U . . .
O37A O 0.6122(2) 0.8358(3) 0.5745(3) 0.0583(15) Uani 1 1 d . U . . .
N40A N 0.6839(3) 0.7087(4) 0.6190(3) 0.0495(16) Uani 1 1 d . U . . .
N2B N 0.1921(3) 0.8122(4) 0.6232(4) 0.065(2) Uani 1 1 d . U . . .
C3B C 0.1389(4) 0.7690(5) 0.6038(5) 0.069(3) Uani 1 1 d . U . . .
H3BA H 0.146040 0.719478 0.603179 0.082 Uiso 1 1 calc R U . . .
C4B C 0.0760(4) 0.7935(5) 0.5852(5) 0.063(2) Uani 1 1 d . U . . .
H4BA H 0.040459 0.761693 0.570481 0.076 Uiso 1 1 calc R U . . .
C5B C 0.0646(4) 0.8670(5) 0.5881(4) 0.0516(19) Uani 1 1 d . U . . .
C6B C 0.1196(4) 0.9125(5) 0.6063(4) 0.053(2) Uani 1 1 d . U . . .
C7B C 0.1100(4) 0.9856(5) 0.6092(4) 0.063(2) Uani 1 1 d . U . . .
H7BA H 0.146602 1.016240 0.622499 0.076 Uiso 1 1 calc R U . . .
C8B C 0.0487(4) 1.0121(5) 0.5929(5) 0.068(3) Uani 1 1 d . U . . .
H8BA H 0.042721 1.061799 0.594124 0.082 Uiso 1 1 calc R U . . .
C10B C 0.0008(4) 0.8971(5) 0.5724(4) 0.053(2) Uani 1 1 d . U . . .
O11B O -0.0483(3) 0.8482(3) 0.5556(3) 0.0662(17) Uani 1 1 d . U . . .
C12B C -0.1136(4) 0.8728(5) 0.5308(5) 0.059(2) Uani 1 1 d . U . . .
H12C H -0.116382 0.902307 0.493881 0.071 Uiso 1 1 calc R U . . .
H12D H -0.127025 0.901924 0.561859 0.071 Uiso 1 1 calc R U . . .
C13B C -0.1577(4) 0.8104(5) 0.5138(4) 0.059(2) Uani 1 1 d . U . . .
H13C H -0.155511 0.782629 0.551591 0.071 Uiso 1 1 calc R U . . .
H13D H -0.203372 0.827281 0.497380 0.071 Uiso 1 1 calc R U . . .
N15B N 0.1639(3) 0.5771(3) 0.5175(3) 0.0478(16) Uani 1 1 d . U . . .
C18B C 0.0370(4) 0.5872(4) 0.5325(4) 0.0484(18) Uani 1 1 d . U . . .
C19B C 0.0830(4) 0.5371(4) 0.5670(4) 0.052(2) Uani 1 1 d . U . . .
C23B C -0.0261(4) 0.5903(4) 0.5434(4) 0.053(2) Uani 1 1 d . U . . .
O24B O -0.0679(3) 0.6370(3) 0.5069(3) 0.0640(17) Uani 1 1 d . U . . .
C25B C -0.1311(4) 0.6469(5) 0.5185(5) 0.064(2) Uani 1 1 d . U . . .
H25C H -0.125735 0.669519 0.559211 0.077 Uiso 1 1 calc R U . . .
H25D H -0.153128 0.600786 0.518361 0.077 Uiso 1 1 calc R U . . .
C26B C -0.1708(4) 0.6930(5) 0.4683(5) 0.060(2) Uani 1 1 d . U . . .
H26C H -0.175475 0.669611 0.427954 0.071 Uiso 1 1 calc R U . . .
H26D H -0.215207 0.698704 0.473954 0.071 Uiso 1 1 calc R U . . .
N28B N 0.1830(4) 0.8350(5) 0.4227(4) 0.072(2) Uani 1 1 d . U . . .
C31B C 0.0537(4) 0.7825(5) 0.3821(4) 0.055(2) Uani 1 1 d . U . . .
C32B C 0.1045(4) 0.7549(5) 0.3600(5) 0.060(2) Uani 1 1 d . U . . .
C36B C -0.0106(4) 0.7554(4) 0.3613(4) 0.054(2) Uani 1 1 d . U . . .
O37B O -0.0557(3) 0.7870(3) 0.3848(3) 0.0580(15) Uani 1 1 d . U . . .
C38B C -0.1213(4) 0.7603(5) 0.3654(5) 0.062(2) Uani 1 1 d . U . . .
H38C H -0.120981 0.708248 0.370121 0.074 Uiso 1 1 calc R U . . .
H38D H -0.141347 0.771843 0.321401 0.074 Uiso 1 1 calc R U . . .
C39B C -0.1600(4) 0.7934(5) 0.4046(4) 0.059(2) Uani 1 1 d . U . . .
H39C H -0.152171 0.844970 0.406991 0.070 Uiso 1 1 calc R U . . .
H39D H -0.207380 0.785343 0.385442 0.070 Uiso 1 1 calc R U . . .
N40B N -0.1414(3) 0.7633(4) 0.4672(4) 0.0541(17) Uani 1 1 d . U . . .
C1C C 0.2413(6) 0.5809(7) 0.7602(7) 0.110(4) Uani 1 1 d . U . . .
H1C1 H 0.280867 0.554795 0.758992 0.164 Uiso 1 1 calc R U . . .
H1C2 H 0.206206 0.547455 0.760841 0.164 Uiso 1 1 calc R U . . .
H1C3 H 0.250789 0.610291 0.797484 0.164 Uiso 1 1 calc R U . . .
C2C C 0.2189(6) 0.6294(6) 0.7013(7) 0.104(4) Uani 1 1 d D U . . .
H2C1 H 0.233686 0.608828 0.666898 0.124 Uiso 1 1 calc R U . . .
H2C2 H 0.170499 0.632960 0.688057 0.124 Uiso 1 1 calc R U . . .
O3C O 0.2474(4) 0.6986(5) 0.7164(4) 0.097(2) Uani 1 1 d D U . . .
C1D C 0.1817(7) 0.7538(7) 0.7866(7) 0.117(5) Uani 1 1 d D U . . .
H1D1 H 0.181180 0.728738 0.824579 0.175 Uiso 1 1 calc R U . . .
H1D2 H 0.225322 0.749943 0.779890 0.175 Uiso 1 1 calc R U . . .
H1D3 H 0.149070 0.732810 0.751492 0.175 Uiso 1 1 calc R U . . .
C2D C 0.1657(9) 0.8289(8) 0.7923(10) 0.187(9) Uani 1 1 d D U . . .
H2D1 H 0.176147 0.841791 0.836580 0.224 Uiso 1 1 calc R U . . .
H2D2 H 0.193088 0.858530 0.772853 0.224 Uiso 1 1 calc R U . . .
N1 N 0.2701(17) 0.7333(9) 0.5371(8) 0.058(3) Uani 0.68(3) 1 d D U P B 3
O1 O 0.2585(5) 0.7026(7) 0.5828(7) 0.052(3) Uani 0.68(3) 1 d . U P B 3
O2 O 0.2610(8) 0.7005(9) 0.4870(6) 0.067(4) Uani 0.68(3) 1 d D U P B 3
O3 O 0.2898(10) 0.7949(9) 0.5495(10) 0.069(4) Uani 0.68(3) 1 d . U P B 3
N1' N 0.275(4) 0.7329(17) 0.528(2) 0.063(5) Uani 0.32(3) 1 d D U P B 4
O1' O 0.2665(14) 0.6821(17) 0.5607(18) 0.066(5) Uani 0.32(3) 1 d D U P B 4
O2' O 0.2862(15) 0.7222(15) 0.4772(14) 0.067(7) Uani 0.32(3) 1 d D U P B 4
O3' O 0.277(2) 0.7988(17) 0.532(2) 0.061(6) Uani 0.32(3) 1 d D U P B 4
N4 N 0.1938(6) 0.5322(6) 0.3921(6) 0.071(3) Uani 0.884(12) 1 d . U P B 5
O10 O 0.2168(4) 0.5905(4) 0.4159(5) 0.064(2) Uani 0.884(12) 1 d . U P B 5
O11 O 0.2073(5) 0.4785(5) 0.4254(5) 0.082(3) Uani 0.884(12) 1 d . U P B 5
O12 O 0.1598(5) 0.5312(6) 0.3393(5) 0.105(3) Uani 0.884(12) 1 d . U P B 5
N4' N 0.205(7) 0.514(4) 0.402(3) 0.072(7) Uani 0.116(12) 1 d D U P B 6
O10' O 0.203(4) 0.576(4) 0.383(4) 0.076(11) Uani 0.116(12) 1 d D U P B 6
O11' O 0.234(3) 0.500(3) 0.457(3) 0.070(6) Uani 0.116(12) 1 d D U P B 6
O12' O 0.181(3) 0.472(4) 0.360(3) 0.099(12) Uani 0.116(12) 1 d D U P B 6
N5 N 0.3062(15) 0.8711(15) 0.3479(13) 0.105(5) Uani 0.72(2) 1 d . U P B 7
O13 O 0.3031(7) 0.8238(10) 0.3867(7) 0.097(4) Uani 0.72(2) 1 d . U P B 7
O14 O 0.3309(8) 0.8582(12) 0.3055(7) 0.117(6) Uani 0.72(2) 1 d . U P B 7
O15 O 0.2826(9) 0.9347(9) 0.3572(9) 0.119(5) Uani 0.72(2) 1 d . U P B 7
N5' N 0.296(5) 0.883(3) 0.351(3) 0.105(7) Uani 0.28(2) 1 d D U P B 8
O13' O 0.304(3) 0.817(2) 0.358(3) 0.125(11) Uani 0.28(2) 1 d D U P B 8
O14' O 0.3050(18) 0.911(3) 0.3035(17) 0.111(9) Uani 0.28(2) 1 d D U P B 8
O15' O 0.2699(16) 0.916(2) 0.3859(17) 0.105(6) Uani 0.28(2) 1 d D U P B 8
N6 N 0.2454(8) 1.0008(6) 0.5134(7) 0.090(4) Uani 0.678(14) 1 d D U P B 9
O16 O 0.2560(9) 0.9353(6) 0.5237(7) 0.074(4) Uani 0.678(14) 1 d D U P B 9
O17 O 0.2467(10) 1.0234(12) 0.4613(8) 0.130(6) Uani 0.678(14) 1 d D U P B 9
O18 O 0.2354(7) 1.0403(6) 0.5533(7) 0.110(5) Uani 0.678(14) 1 d D U P B 9
N6' N 0.230(2) 0.9994(14) 0.4721(18) 0.096(6) Uani 0.322(14) 1 d D U P B 10
O16' O 0.252(2) 0.9435(19) 0.5000(19) 0.088(6) Uani 0.322(14) 1 d D U P B 10
O17' O 0.1871(18) 0.9979(14) 0.4212(14) 0.123(10) Uani 0.322(14) 1 d D U P B 10
O18' O 0.2589(19) 1.0547(14) 0.495(2) 0.123(10) Uani 0.322(14) 1 d D U P B 10

loop_
_atom_site_aniso_label
_atom_site_aniso_U_11
_atom_site_aniso_U_22
_atom_site_aniso_U_33
_atom_site_aniso_U_23
_atom_site_aniso_U_13
_atom_site_aniso_U_12
N2 0.077(6) 0.076(7) 0.126(9) -0.032(7) -0.023(6) 0.032(5)
N3 0.059(5) 0.106(8) 0.076(6) 0.003(6) -0.004(4) 0.032(5)
O6 0.203(13) 0.135(9) 0.169(11) -0.076(9) -0.072(9) 0.049(9)
C1A 0.045(4) 0.064(5) 0.056(5) -0.009(4) 0.009(4) -0.006(4)
C9A 0.050(4) 0.055(5) 0.058(5) 0.006(4) 0.013(4) 0.014(4)
C12A 0.038(4) 0.072(6) 0.064(5) 0.010(4) 0.010(4) 0.010(4)
C13A 0.036(4) 0.067(5) 0.067(5) -0.006(4) 0.006(4) -0.001(4)
C14A 0.042(4) 0.045(4) 0.063(5) -0.006(4) 0.001(4) 0.005(3)
C16A 0.045(4) 0.056(5) 0.063(5) -0.019(4) 0.012(4) 0.005(4)
C17A 0.044(4) 0.046(4) 0.069(5) -0.017(4) 0.006(4) 0.002(3)
C20A 0.054(5) 0.059(5) 0.060(5) -0.007(4) 0.001(4) 0.005(4)
C21A 0.054(5) 0.082(6) 0.054(5) -0.010(5) 0.012(4) 0.007(4)
C22A 0.042(4) 0.055(5) 0.069(5) -0.007(4) 0.010(4) 0.003(4)
C25A 0.040(4) 0.058(5) 0.071(5) -0.012(4) 0.013(4) 0.003(4)
C26A 0.045(4) 0.053(5) 0.079(6) -0.013(4) 0.017(4) 0.007(4)
C27A 0.053(5) 0.120(9) 0.099(8) 0.003(7) 0.015(5) 0.026(6)
C29A 0.045(5) 0.104(7) 0.076(6) 0.003(6) 0.006(4) 0.005(5)
C30A 0.040(4) 0.074(6) 0.076(6) 0.007(5) 0.008(4) 0.003(4)
C33A 0.085(7) 0.103(8) 0.125(9) -0.025(7) 0.024(7) 0.029(7)
C34A 0.086(7) 0.094(8) 0.119(9) -0.035(7) 0.018(7) 0.008(6)
C35A 0.065(5) 0.062(6) 0.098(7) -0.018(5) 0.010(5) 0.005(5)
C38A 0.031(4) 0.058(5) 0.079(6) -0.009(4) 0.008(4) -0.008(3)
C39A 0.035(4) 0.056(5) 0.070(5) -0.004(4) 0.014(4) -0.007(3)
C1B 0.040(4) 0.068(6) 0.062(5) -0.001(4) 0.006(4) 0.008(4)
C9B 0.045(4) 0.064(5) 0.065(5) -0.007(4) 0.011(4) 0.016(4)
C14B 0.054(4) 0.041(4) 0.060(5) 0.006(4) 0.004(4) 0.005(4)
C16B 0.046(4) 0.043(4) 0.068(5) 0.015(4) 0.013(4) 0.007(3)
C17B 0.040(4) 0.047(4) 0.067(5) 0.014(4) 0.009(4) 0.009(3)
C20B 0.060(5) 0.067(6) 0.073(6) 0.018(5) 0.014(4) 0.013(4)
C21B 0.069(6) 0.071(6) 0.081(6) 0.026(5) 0.022(5) 0.004(5)
C22B 0.055(5) 0.065(6) 0.085(6) 0.025(5) 0.023(4) 0.015(4)
C27B 0.052(5) 0.075(6) 0.079(6) 0.031(5) 0.025(5) 0.022(4)
C29B 0.037(4) 0.099(7) 0.071(6) 0.011(5) 0.008(4) 0.009(4)
C30B 0.039(4) 0.081(6) 0.068(6) 0.015(5) 0.010(4) 0.013(4)
C33B 0.081(6) 0.066(6) 0.094(7) 0.033(5) 0.042(6) 0.024(5)
C34B 0.099(7) 0.050(5) 0.085(7) 0.017(5) 0.045(6) 0.009(5)
C35B 0.069(5) 0.054(5) 0.078(6) 0.021(5) 0.033(5) 0.006(4)
O3D 0.242(18) 0.233(17) 0.183(14) -0.032(13) -0.018(13) 0.012(14)
C1E 0.151(12) 0.131(11) 0.159(13) 0.050(10) 0.011(10) 0.022(10)
C2E 0.166(13) 0.119(11) 0.138(11) 0.034(10) 0.001(10) 0.058(10)
C3E 0.128(11) 0.142(12) 0.123(11) 0.059(9) 0.007(9) 0.051(9)
C4E 0.142(12) 0.134(11) 0.146(13) 0.038(10) -0.042(10) 0.048(10)
C5E 0.160(13) 0.125(11) 0.139(12) 0.010(10) -0.027(10) 0.069(10)
C6E 0.157(13) 0.150(13) 0.155(12) 0.035(11) 0.011(11) 0.065(11)
C1F 0.066(10) 0.116(14) 0.095(13) -0.065(11) 0.034(9) -0.023(10)
C2F 0.059(9) 0.103(13) 0.094(12) -0.037(11) 0.024(9) -0.022(10)
C3F 0.057(9) 0.080(11) 0.092(12) -0.031(10) 0.023(9) -0.023(9)
C4F 0.092(11) 0.121(13) 0.081(11) -0.035(10) 0.031(10) -0.033(11)
C5F 0.119(12) 0.125(13) 0.088(11) -0.032(11) 0.051(10) -0.036(11)
C6F 0.094(11) 0.127(14) 0.089(12) -0.058(11) 0.057(10) -0.047(12)
C1G 0.142(12) 0.176(14) 0.119(11) -0.011(11) 0.047(11) -0.031(12)
C2G 0.158(16) 0.178(18) 0.140(15) 0.015(14) 0.041(14) -0.003(15)
C3G 0.135(15) 0.151(17) 0.096(13) 0.001(13) 0.073(11) 0.021(14)
C4G 0.152(17) 0.167(18) 0.071(12) -0.034(13) 0.039(12) 0.015(15)
C5G 0.151(17) 0.204(19) 0.106(14) -0.060(14) -0.003(14) 0.028(16)
C6G 0.151(16) 0.233(18) 0.117(15) -0.020(15) 0.048(13) -0.010(16)
Cu1 0.0381(5) 0.0783(8) 0.0738(8) -0.0123(6) 0.0012(5) 0.0163(5)
Cu2 0.0360(5) 0.0561(6) 0.0723(7) -0.0031(5) 0.0086(5) 0.0073(4)
Cu3 0.0376(6) 0.1510(15) 0.0841(9) 0.0207(9) 0.0097(6) 0.0161(7)
O4 0.088(6) 0.097(6) 0.135(7) -0.007(6) -0.007(5) 0.042(5)
O5 0.089(6) 0.108(7) 0.119(7) -0.004(6) 0.008(6) 0.024(5)
O7 0.066(4) 0.085(5) 0.098(5) -0.012(4) 0.008(4) 0.008(4)
O8 0.163(10) 0.122(8) 0.126(8) -0.006(7) -0.025(7) 0.052(7)
O9 0.062(4) 0.107(6) 0.104(6) -0.036(5) 0.026(4) -0.003(4)
N2A 0.043(3) 0.053(4) 0.056(4) -0.009(3) 0.005(3) 0.005(3)
C3A 0.046(4) 0.052(5) 0.058(5) 0.004(4) 0.009(4) 0.002(4)
C4A 0.041(4) 0.043(4) 0.057(5) -0.003(4) 0.010(3) 0.002(3)
C5A 0.036(3) 0.041(4) 0.047(4) -0.007(3) 0.004(3) 0.006(3)
C6A 0.042(4) 0.049(4) 0.047(4) -0.007(4) 0.010(3) 0.005(3)
C7A 0.053(4) 0.059(5) 0.059(5) 0.001(4) 0.020(4) 0.000(4)
C8A 0.068(5) 0.055(5) 0.064(5) 0.005(4) 0.021(4) 0.014(4)
C10A 0.040(4) 0.049(4) 0.047(4) -0.007(4) 0.009(3) 0.005(3)
O11A 0.036(3) 0.058(3) 0.067(4) 0.005(3) 0.014(2) 0.010(2)
N15A 0.043(3) 0.040(3) 0.061(4) -0.005(3) 0.001(3) 0.009(3)
C18A 0.043(4) 0.037(4) 0.059(5) -0.005(3) 0.007(3) 0.008(3)
C19A 0.044(4) 0.044(4) 0.059(5) -0.008(4) 0.008(3) 0.008(3)
C23A 0.044(4) 0.043(4) 0.063(5) -0.009(4) 0.009(4) 0.002(3)
O24A 0.040(3) 0.064(4) 0.068(4) -0.018(3) 0.010(3) -0.003(3)
N28A 0.046(4) 0.128(7) 0.086(6) 0.026(5) 0.018(4) 0.023(5)
C31A 0.038(4) 0.068(5) 0.070(5) -0.001(4) 0.010(4) 0.004(4)
C32A 0.049(5) 0.087(6) 0.090(6) -0.006(5) 0.022(5) 0.018(5)
C36A 0.044(4) 0.060(5) 0.075(6) -0.007(4) 0.009(4) 0.001(4)
O37A 0.035(3) 0.050(3) 0.081(4) -0.010(3) 0.002(3) -0.003(2)
N40A 0.032(3) 0.049(4) 0.065(4) -0.004(3) 0.009(3) 0.001(3)
N2B 0.043(4) 0.071(5) 0.073(5) -0.013(4) 0.002(3) 0.009(3)
C3B 0.044(4) 0.058(5) 0.093(7) -0.012(5) 0.002(4) 0.011(4)
C4B 0.043(4) 0.052(5) 0.086(6) -0.008(5) 0.005(4) 0.010(4)
C5B 0.040(4) 0.057(5) 0.054(5) -0.004(4) 0.007(3) 0.006(3)
C6B 0.041(4) 0.058(5) 0.058(5) -0.002(4) 0.008(3) 0.007(3)
C7B 0.049(4) 0.059(5) 0.071(6) -0.004(4) 0.000(4) -0.001(4)
C8B 0.059(5) 0.061(5) 0.075(6) -0.011(5) 0.001(4) 0.012(4)
C10B 0.040(4) 0.055(5) 0.063(5) -0.006(4) 0.013(4) 0.009(3)
O11B 0.033(3) 0.056(4) 0.101(5) 0.000(3) 0.005(3) 0.007(3)
C12B 0.035(4) 0.060(5) 0.080(6) 0.002(5) 0.013(4) 0.014(4)
C13B 0.033(4) 0.068(5) 0.076(6) 0.010(5) 0.014(4) 0.007(4)
N15B 0.042(3) 0.040(3) 0.056(4) 0.001(3) 0.004(3) 0.007(3)
C18B 0.037(4) 0.047(4) 0.060(5) 0.011(4) 0.011(3) 0.009(3)
C19B 0.044(4) 0.049(4) 0.057(5) 0.013(4) 0.005(3) 0.013(3)
C23B 0.042(4) 0.049(4) 0.068(5) 0.016(4) 0.015(4) 0.010(3)
O24B 0.040(3) 0.067(4) 0.089(4) 0.030(3) 0.024(3) 0.016(3)
C25B 0.040(4) 0.059(5) 0.096(6) 0.020(5) 0.026(4) 0.006(4)
C26B 0.031(4) 0.067(5) 0.080(6) 0.012(5) 0.014(4) 0.003(4)
N28B 0.044(4) 0.101(6) 0.070(5) 0.025(5) 0.013(4) 0.021(4)
C31B 0.046(4) 0.056(5) 0.063(5) 0.028(4) 0.016(4) 0.015(4)
C32B 0.056(5) 0.055(5) 0.074(6) 0.026(4) 0.028(4) 0.015(4)
C36B 0.056(4) 0.043(4) 0.064(5) 0.020(4) 0.016(4) 0.008(4)
O37B 0.046(3) 0.059(4) 0.070(4) 0.012(3) 0.017(3) 0.002(3)
C38B 0.041(4) 0.066(5) 0.075(6) 0.008(5) 0.011(4) -0.003(4)
C39B 0.037(4) 0.061(5) 0.074(6) 0.015(4) 0.008(4) 0.002(4)
N40B 0.032(3) 0.052(4) 0.078(5) 0.009(4) 0.014(3) 0.007(3)
C1C 0.084(8) 0.103(10) 0.149(13) 0.004(9) 0.044(8) -0.009(7)
C2C 0.064(6) 0.091(8) 0.129(10) -0.022(7) -0.019(6) 0.004(6)
O3C 0.068(4) 0.116(6) 0.104(6) 0.001(5) 0.019(4) 0.017(4)
C1D 0.099(9) 0.129(12) 0.131(11) -0.034(9) 0.046(8) 0.026(9)
C2D 0.202(18) 0.136(14) 0.178(16) -0.087(13) -0.023(14) 0.020(14)
N1 0.042(6) 0.055(6) 0.071(7) -0.002(6) 0.004(6) 0.007(5)
O1 0.049(5) 0.048(6) 0.058(6) 0.002(5) 0.013(4) 0.004(4)
O2 0.057(7) 0.071(8) 0.071(6) -0.007(6) 0.014(5) 0.019(5)
O3 0.048(8) 0.052(6) 0.094(11) 0.002(6) 0.000(6) 0.002(5)
N1' 0.046(8) 0.057(8) 0.078(9) 0.001(8) 0.004(8) 0.002(7)
O1' 0.056(8) 0.063(10) 0.078(10) 0.008(9) 0.015(9) 0.002(8)
O2' 0.044(12) 0.057(12) 0.082(14) 0.010(11) -0.009(10) -0.002(10)
O3' 0.048(11) 0.056(9) 0.071(12) 0.012(9) 0.002(9) 0.001(9)
N4 0.061(6) 0.062(6) 0.086(6) -0.001(6) 0.013(5) 0.010(5)
O10 0.051(4) 0.060(5) 0.080(6) 0.004(4) 0.015(4) 0.000(3)
O11 0.075(6) 0.066(5) 0.106(7) 0.006(5) 0.026(5) 0.008(5)
O12 0.103(7) 0.108(8) 0.085(6) -0.004(6) -0.004(5) 0.000(6)
N4' 0.060(11) 0.066(11) 0.086(11) -0.006(11) 0.014(11) 0.003(11)
O10' 0.064(19) 0.08(2) 0.09(2) -0.02(2) 0.020(19) 0.007(19)
O11' 0.055(10) 0.062(10) 0.086(11) -0.003(10) 0.008(10) 0.007(10)
O12' 0.086(19) 0.10(2) 0.10(2) -0.010(19) -0.003(19) 0.002(19)
N5 0.061(9) 0.158(11) 0.086(8) 0.012(9) 0.003(6) -0.034(8)
O13 0.054(5) 0.159(9) 0.079(8) 0.025(7) 0.018(6) -0.003(6)
O14 0.107(10) 0.166(14) 0.081(8) -0.019(9) 0.032(7) -0.053(10)
O15 0.114(10) 0.126(11) 0.109(11) 0.032(9) 0.016(8) -0.044(9)
N5' 0.064(11) 0.160(12) 0.086(11) 0.012(11) 0.010(10) -0.028(11)
O13' 0.085(16) 0.18(2) 0.097(19) 0.019(19) 0.007(17) -0.040(17)
O14' 0.080(16) 0.16(2) 0.084(15) 0.003(17) 0.014(13) -0.041(16)
O15' 0.068(9) 0.153(11) 0.086(10) 0.023(10) 0.010(9) -0.011(10)
N6 0.084(8) 0.068(8) 0.132(11) 0.029(8) 0.055(8) 0.018(7)
O16 0.065(6) 0.052(6) 0.105(10) 0.011(6) 0.025(8) 0.000(5)
O17 0.140(12) 0.111(13) 0.164(15) 0.054(10) 0.085(11) 0.037(10)
O18 0.114(9) 0.068(8) 0.167(13) 0.010(8) 0.073(9) 0.026(7)
N6' 0.088(10) 0.065(10) 0.138(13) 0.033(11) 0.038(11) 0.009(9)
O16' 0.074(9) 0.072(9) 0.124(12) 0.013(10) 0.035(11) 0.008(9)
O17' 0.16(2) 0.070(15) 0.13(2) 0.022(15) 0.023(18) 0.043(16)
O18' 0.143(17) 0.060(14) 0.16(2) -0.006(15) 0.036(17) -0.001(14)

loop_
_atom_type_symbol
_atom_type_description
_atom_type_scat_dispersion_real
_atom_type_scat_dispersion_imag
_atom_type_scat_source
C C 0.0033 0.0016 'International Tables Vol C Tables 4.2.6.8 and 6.1.1.4'
H H 0.0000 0.0000 'International Tables Vol C Tables 4.2.6.8 and 6.1.1.4'
N N 0.0061 0.0033 'International Tables Vol C Tables 4.2.6.8 and 6.1.1.4'
O O 0.0106 0.0060 'International Tables Vol C Tables 4.2.6.8 and 6.1.1.4'
Cu Cu 0.3201 1.2651 'International Tables Vol C Tables 4.2.6.8 and 6.1.1.4'

loop_
_geom_angle_atom_site_label_1
_geom_angle_atom_site_label_2
_geom_angle_atom_site_label_3
_geom_angle
_geom_angle_site_symmetry_1
_geom_angle_site_symmetry_3
_geom_angle_publ_flag
O6 N2 O5 122.0(17) . . ?
O6 N2 O4 120.8(17) . . ?
O5 N2 O4 117.2(11) . . ?
O7 N3 O8 120.1(12) . . ?
O7 N3 O9 123.2(9) . . ?
O8 N3 O9 116.6(11) . . ?
N2A C1A C6A 123.7(8) . . ?
N2A C1A H1A 118.1 . . ?
C6A C1A H1A 118.1 . . ?
C10A C9A C8A 120.3(8) . . ?
C10A C9A H9A 119.8 . . ?
C8A C9A H9A 119.8 . . ?
O11A C12A C13A 107.7(7) . . ?
O11A C12A H12A 110.2 . . ?
C13A C12A H12A 110.2 . . ?
O11A C12A H12B 110.2 . . ?
C13A C12A H12B 110.2 . . ?
H12A C12A H12B 108.5 . . ?
C12A C13A N40A 112.5(7) . . ?
C12A C13A H13A 109.1 . . ?
N40A C13A H13A 109.1 . . ?
C12A C13A H13B 109.1 . . ?
N40A C13A H13B 109.1 . . ?
H13A C13A H13B 107.8 . . ?
N15A C14A C19A 124.2(7) . . ?
N15A C14A H14A 117.9 . . ?
C19A C14A H14A 117.9 . . ?
C17A C16A N15A 121.4(8) . . ?
C17A C16A H16A 119.3 . . ?
N15A C16A H16A 119.3 . . ?
C16A C17A C18A 121.3(8) . . ?
C16A C17A H17A 119.4 . . ?
C18A C17A H17A 119.4 . . ?
C21A C20A C19A 119.0(8) . . ?
C21A C20A H20A 120.5 . . ?
C19A C20A H20A 120.5 . . ?
C20A C21A C22A 122.1(9) . . ?
C20A C21A H21A 119.0 . . ?
C22A C21A H21A 119.0 . . ?
C23A C22A C21A 119.7(8) . . ?
C23A C22A H22A 120.1 . . ?
C21A C22A H22A 120.1 . . ?
O24A C25A C26A 109.6(7) . . ?
O24A C25A H25A 109.8 . . ?
C26A C25A H25A 109.8 . . ?
O24A C25A H25B 109.8 . . ?
C26A C25A H25B 109.8 . . ?
H25A C25A H25B 108.2 . . ?
N40A C26A C25A 113.9(7) . . ?
N40A C26A H26A 108.8 . . ?
C25A C26A H26A 108.8 . . ?
N40A C26A H26B 108.8 . . ?
C25A C26A H26B 108.8 . . ?
H26A C26A H26B 107.7 . . ?
N28A C27A C32A 124.6(11) . . ?
N28A C27A H27A 117.7 . . ?
C32A C27A H27A 117.7 . . ?
C30A C29A N28A 122.4(11) . . ?
C30A C29A H29A 118.8 . . ?
N28A C29A H29A 118.8 . . ?
C29A C30A C31A 118.8(9) . . ?
C29A C30A H30A 120.6 . . ?
C31A C30A H30A 120.6 . . ?
C34A C33A C32A 119.6(11) . . ?
C34A C33A H33A 120.2 . . ?
C32A C33A H33A 120.2 . . ?
C33A C34A C35A 118.9(12) . . ?
C33A C34A H34A 120.5 . . ?
C35A C34A H34A 120.5 . . ?
C36A C35A C34A 122.0(10) . . ?
C36A C35A H35A 119.0 . . ?
C34A C35A H35A 119.0 . . ?
O37A C38A C39A 106.3(6) . . ?
O37A C38A H38A 110.5 . . ?
C39A C38A H38A 110.5 . . ?
O37A C38A H38B 110.5 . . ?
C39A C38A H38B 110.5 . . ?
H38A C38A H38B 108.7 . . ?
N40A C39A C38A 113.5(7) . . ?
N40A C39A H39A 108.9 . . ?
C38A C39A H39A 108.9 . . ?
N40A C39A H39B 108.9 . . ?
C38A C39A H39B 108.9 . . ?
H39A C39A H39B 107.7 . . ?
N2B C1B C6B 122.2(8) . . ?
N2B C1B H1B 118.9 . . ?
C6B C1B H1B 118.9 . . ?
C10B C9B C8B 119.7(8) . . ?
C10B C9B H9B 120.1 . . ?
C8B C9B H9B 120.1 . . ?
N15B C14B C19B 125.7(7) . . ?
N15B C14B H14B 117.1 . . ?
C19B C14B H14B 117.1 . . ?
C17B C16B N15B 121.7(8) . . ?
C17B C16B H16B 119.1 . . ?
N15B C16B H16B 119.1 . . ?
C16B C17B C18B 120.8(7) . . ?
C16B C17B H17B 119.6 . . ?
C18B C17B H17B 119.6 . . ?
C21B C20B C19B 119.5(8) . . ?
C21B C20B H20B 120.3 . . ?
C19B C20B H20B 120.3 . . ?
C20B C21B C22B 120.9(9) . . ?
C20B C21B H21B 119.5 . . ?
C22B C21B H21B 119.5 . . ?
C23B C22B C21B 120.2(9) . . ?
C23B C22B H22B 119.9 . . ?
C21B C22B H22B 119.9 . . ?
N28B C27B C32B 122.7(9) . . ?
N28B C27B H27B 118.6 . . ?
C32B C27B H27B 118.6 . . ?
C30B C29B N28B 119.9(10) . . ?
C30B C29B H29B 120.1 . . ?
N28B C29B H29B 120.1 . . ?
C29B C30B C31B 122.4(9) . . ?
C29B C30B H30B 118.8 . . ?
C31B C30B H30B 118.8 . . ?
C34B C33B C32B 119.3(10) . . ?
C34B C33B H33B 120.3 . . ?
C32B C33B H33B 120.3 . . ?
C33B C34B C35B 120.9(11) . . ?
C33B C34B H34B 119.6 . . ?
C35B C34B H34B 119.6 . . ?
C36B C35B C34B 120.6(10) . . ?
C36B C35B H35B 119.7 . . ?
C34B C35B H35B 119.7 . . ?
C2E C1E C6E 120.0 . . ?
C2E C1E H1E 120.0 . . ?
C6E C1E H1E 120.0 . . ?
C1E C2E C3E 120.0 . . ?
C1E C2E H2E 120.0 . . ?
C3E C2E H2E 120.0 . . ?
C2E C3E C4E 120.0 . . ?
C2E C3E H3E 120.0 . . ?
C4E C3E H3E 120.0 . . ?
C5E C4E C3E 120.0 . . ?
C5E C4E H4E 120.0 . . ?
C3E C4E H4E 120.0 . . ?
C4E C5E C6E 120.0 . . ?
C4E C5E H5E 120.0 . . ?
C6E C5E H5E 120.0 . . ?
C5E C6E C1E 120.0 . . ?
C5E C6E H6E 120.0 . . ?
C1E C6E H6E 120.0 . . ?
C2F C1F C6F 120.0 . . ?
C2F C1F H1F 120.0 . . ?
C6F C1F H1F 120.0 . . ?
C3F C2F C1F 120.0 . . ?
C3F C2F H2F 120.0 . . ?
C1F C2F H2F 120.0 . . ?
C2F C3F C4F 120.0 . . ?
C2F C3F H3F 120.0 . . ?
C4F C3F H3F 120.0 . . ?
C5F C4F C3F 120.0 . . ?
C5F C4F H4F 120.0 . . ?
C3F C4F H4F 120.0 . . ?
C4F C5F C6F 120.0 . . ?
C4F C5F H5F 120.0 . . ?
C6F C5F H5F 120.0 . . ?
C5F C6F C1F 120.0 . . ?
C5F C6F H6F 120.0 . . ?
C1F C6F H6F 120.0 . . ?
C2G C1G C6G 120.0 . . ?
C2G C1G H1G 120.0 . . ?
C6G C1G H1G 120.0 . . ?
C1G C2G C3G 120.0 . . ?
C1G C2G H2G 120.0 . . ?
C3G C2G H2G 120.0 . . ?
C4G C3G C2G 120.0 . . ?
C4G C3G H3G 120.0 . . ?
C2G C3G H3G 120.0 . . ?
C3G C4G C5G 120.0 . . ?
C3G C4G H4G 120.0 . . ?
C5G C4G H4G 120.0 . . ?
C6G C5G C4G 120.0 . . ?
C6G C5G H5G 120.0 . . ?
C4G C5G H5G 120.0 . . ?
C5G C6G C1G 120.0 . . ?
C5G C6G H6G 120.0 . . ?
C1G C6G H6G 120.0 . . ?
O1 Cu1 N2B 89.3(4) . . ?
O1 Cu1 N2A 87.8(4) . . ?
N2B Cu1 N2A 175.4(3) . . ?
O1 Cu1 O4 176.2(4) . . ?
N2B Cu1 O4 93.5(3) . . ?
N2A Cu1 O4 89.6(3) . . ?
O1 Cu1 O3C 93.0(4) . . ?
N2B Cu1 O3C 90.0(3) . . ?
N2A Cu1 O3C 93.7(3) . . ?
O4 Cu1 O3C 84.5(4) . . ?
O1 Cu1 O3 55.6(4) . . ?
N2B Cu1 O3 85.7(5) . . ?
N2A Cu1 O3 89.8(5) . . ?
O4 Cu1 O3 127.1(5) . . ?
O3C Cu1 O3 148.2(4) . . ?
O11' Cu2 N15B 90(2) . . ?
O11' Cu2 O7 118.2(18) . . ?
N15B Cu2 O7 89.2(3) . . ?
N15B Cu2 O10 88.9(3) . . ?
O7 Cu2 O10 177.7(3) . . ?
O11' Cu2 N15A 92(2) . . ?
N15B Cu2 N15A 178.3(3) . . ?
O7 Cu2 N15A 89.8(3) . . ?
O10 Cu2 N15A 92.1(3) . . ?
N15B Cu2 O1' 84.3(8) . . ?
O7 Cu2 O1' 69.6(8) . . ?
N15A Cu2 O1' 94.0(8) . . ?
N15B Cu2 O2 96.5(4) . . ?
O7 Cu2 O2 109.1(4) . . ?
N15A Cu2 O2 82.5(4) . . ?
O15' Cu3 N28A 98.5(11) . . ?
O16' Cu3 N28A 95.9(15) . . ?
O13 Cu3 N28A 84.2(6) . . ?
O15' Cu3 N28B 89.8(11) . . ?
O16' Cu3 N28B 92.4(16) . . ?
O13 Cu3 N28B 92.1(5) . . ?
N28A Cu3 N28B 167.6(4) . . ?
N28A Cu3 O16 91.6(6) . . ?
N28B Cu3 O16 94.3(6) . . ?
N28A Cu3 O3' 87.2(12) . . ?
N28B Cu3 O3' 83.7(11) . . ?
N2 O4 Cu1 108.8(9) . . ?
N3 O7 Cu2 114.7(7) . . ?
C1A N2A C3A 120.5(7) . . ?
C1A N2A Cu1 120.4(6) . . ?
C3A N2A Cu1 119.1(6) . . ?
C4A C3A N2A 119.3(8) . . ?
C4A C3A H3AA 120.3 . . ?
N2A C3A H3AA 120.3 . . ?
C3A C4A C5A 122.0(8) . . ?
C3A C4A H4AA 119.0 . . ?
C5A C4A H4AA 119.0 . . ?
C4A C5A C10A 124.0(7) . . ?
C4A C5A C6A 118.0(7) . . ?
C10A C5A C6A 118.0(7) . . ?
C7A C6A C1A 123.1(8) . . ?
C7A C6A C5A 120.7(7) . . ?
C1A C6A C5A 116.2(7) . . ?
C8A C7A C6A 119.0(8) . . ?
C8A C7A H7AA 120.5 . . ?
C6A C7A H7AA 120.5 . . ?
C7A C8A C9A 122.3(9) . . ?
C7A C8A H8AA 118.8 . . ?
C9A C8A H8AA 118.8 . . ?
O11A C10A C9A 126.1(7) . . ?
O11A C10A C5A 114.3(7) . . ?
C9A C10A C5A 119.7(8) . . ?
C10A O11A C12A 118.1(6) . . ?
C14A N15A C16A 117.9(7) . . ?
C14A N15A Cu2 122.7(5) . . ?
C16A N15A Cu2 119.2(6) . . ?
C17A C18A C19A 117.3(7) . . ?
C17A C18A C23A 123.9(7) . . ?
C19A C18A C23A 118.8(8) . . ?
C14A C19A C20A 121.9(8) . . ?
C14A C19A C18A 117.8(8) . . ?
C20A C19A C18A 120.1(8) . . ?
C22A C23A O24A 125.7(7) . . ?
C22A C23A C18A 120.0(7) . . ?
O24A C23A C18A 114.3(7) . . ?
C23A O24A C25A 117.9(7) . . ?
C27A N28A C29A 118.4(9) . . ?
C27A N28A Cu3 122.4(8) . . ?
C29A N28A Cu3 118.9(9) . . ?
C32A C31A C30A 119.1(8) . . ?
C32A C31A C36A 118.4(9) . . ?
C30A C31A C36A 122.4(8) . . ?
C33A C32A C27A 121.5(11) . . ?
C33A C32A C31A 121.8(9) . . ?
C27A C32A C31A 116.7(11) . . ?
O37A C36A C35A 126.1(8) . . ?
O37A C36A C31A 114.7(8) . . ?
C35A C36A C31A 119.2(9) . . ?
C36A O37A C38A 115.8(6) . . ?
C39A N40A C26A 110.3(7) . . ?
C39A N40A C13A 110.7(6) . . ?
C26A N40A C13A 110.7(7) . . ?
C1B N2B C3B 119.0(7) . . ?
C1B N2B Cu1 120.9(6) . . ?
C3B N2B Cu1 120.1(6) . . ?
C4B C3B N2B 123.2(9) . . ?
C4B C3B H3BA 118.4 . . ?
N2B C3B H3BA 118.4 . . ?
C3B C4B C5B 119.0(8) . . ?
C3B C4B H4BA 120.5 . . ?
C5B C4B H4BA 120.5 . . ?
C4B C5B C6B 118.2(7) . . ?
C4B C5B C10B 123.1(8) . . ?
C6B C5B C10B 118.7(8) . . ?
C7B C6B C1B 122.0(8) . . ?
C7B C6B C5B 119.7(7) . . ?
C1B C6B C5B 118.3(8) . . ?
C8B C7B C6B 119.8(9) . . ?
C8B C7B H7BA 120.1 . . ?
C6B C7B H7BA 120.1 . . ?
C7B C8B C9B 121.4(9) . . ?
C7B C8B H8BA 119.3 . . ?
C9B C8B H8BA 119.3 . . ?
C9B C10B O11B 125.9(7) . . ?
C9B C10B C5B 120.6(8) . . ?
O11B C10B C5B 113.4(7) . . ?
C10B O11B C12B 118.2(7) . . ?
O11B C12B C13B 108.4(7) . . ?
O11B C12B H12C 110.0 . . ?
C13B C12B H12C 110.0 . . ?
O11B C12B H12D 110.0 . . ?
C13B C12B H12D 110.0 . . ?
H12C C12B H12D 108.4 . . ?
N40B C13B C12B 114.0(7) . . ?
N40B C13B H13C 108.8 . . ?
C12B C13B H13C 108.8 . . ?
N40B C13B H13D 108.8 . . ?
C12B C13B H13D 108.8 . . ?
H13C C13B H13D 107.7 . . ?
C14B N15B C16B 117.2(7) . . ?
C14B N15B Cu2 123.4(5) . . ?
C16B N15B Cu2 119.4(6) . . ?
C17B C18B C23B 124.0(7) . . ?
C17B C18B C19B 118.0(7) . . ?
C23B C18B C19B 118.0(7) . . ?
C14B C19B C20B 122.6(7) . . ?
C14B C19B C18B 116.5(8) . . ?
C20B C19B C18B 120.9(8) . . ?
O24B C23B C22B 125.1(7) . . ?
O24B C23B C18B 114.3(7) . . ?
C22B C23B C18B 120.5(7) . . ?
C23B O24B C25B 117.4(7) . . ?
O24B C25B C26B 107.4(7) . . ?
O24B C25B H25C 110.2 . . ?
C26B C25B H25C 110.2 . . ?
O24B C25B H25D 110.2 . . ?
C26B C25B H25D 110.2 . . ?
H25C C25B H25D 108.5 . . ?
N40B C26B C25B 112.8(7) . . ?
N40B C26B H26C 109.0 . . ?
C25B C26B H26C 109.0 . . ?
N40B C26B H26D 109.0 . . ?
C25B C26B H26D 109.0 . . ?
H26C C26B H26D 107.8 . . ?
C27B N28B C29B 119.3(9) . . ?
C27B N28B Cu3 120.6(6) . . ?
C29B N28B Cu3 119.7(8) . . ?
C32B C31B C36B 120.8(9) . . ?
C32B C31B C30B 115.9(8) . . ?
C36B C31B C30B 123.2(8) . . ?
C31B C32B C27B 119.7(10) . . ?
C31B C32B C33B 119.6(9) . . ?
C27B C32B C33B 120.6(9) . . ?
O37B C36B C35B 125.9(8) . . ?
O37B C36B C31B 115.6(8) . . ?
C35B C36B C31B 118.6(9) . . ?
C36B O37B C38B 117.2(7) . . ?
O37B C38B C39B 108.5(8) . . ?
O37B C38B H38C 110.0 . . ?
C39B C38B H38C 110.0 . . ?
O37B C38B H38D 110.0 . . ?
C39B C38B H38D 110.0 . . ?
H38C C38B H38D 108.4 . . ?
N40B C39B C38B 110.8(7) . . ?
N40B C39B H39C 109.5 . . ?
C38B C39B H39C 109.5 . . ?
N40B C39B H39D 109.5 . . ?
C38B C39B H39D 109.5 . . ?
H39C C39B H39D 108.1 . . ?
C39B N40B C26B 111.2(7) . . ?
C39B N40B C13B 113.0(7) . . ?
C26B N40B C13B 110.4(7) . . ?
C2C C1C H1C1 109.5 . . ?
C2C C1C H1C2 109.5 . . ?
H1C1 C1C H1C2 109.5 . . ?
C2C C1C H1C3 109.5 . . ?
H1C1 C1C H1C3 109.5 . . ?
H1C2 C1C H1C3 109.5 . . ?
O3C C2C C1C 108.7(10) . . ?
O3C C2C H2C1 110.0 . . ?
C1C C2C H2C1 110.0 . . ?
O3C C2C H2C2 110.0 . . ?
C1C C2C H2C2 110.0 . . ?
H2C1 C2C H2C2 108.3 . . ?
C2C O3C Cu1 126.0(8) . . ?
C2D C1D H1D1 109.5 . . ?
C2D C1D H1D2 109.5 . . ?
H1D1 C1D H1D2 109.5 . . ?
C2D C1D H1D3 109.5 . . ?
H1D1 C1D H1D3 109.5 . . ?
H1D2 C1D H1D3 109.5 . . ?
O3D C2D C1D 111.3(15) . . ?
O3D C2D H2D1 109.4 . . ?
C1D C2D H2D1 109.4 . . ?
O3D C2D H2D2 109.4 . . ?
C1D C2D H2D2 109.4 . . ?
H2D1 C2D H2D2 108.0 . . ?
O3 N1 O2 129(2) . . ?
O3 N1 O1 112.1(18) . . ?
O2 N1 O1 119.3(15) . . ?
N1 O1 Cu1 106.2(11) . . ?
N1 O2 Cu2 108.3(12) . . ?
N1 O3 Cu1 86.1(13) . . ?
O3' N1' O1' 137(4) . . ?
O3' N1' O2' 103(3) . . ?
O1' N1' O2' 120(3) . . ?
N1' O1' Cu2 112(3) . . ?
N1' O3' Cu3 124(3) . . ?
O12 N4 O11 123.7(13) . . ?
O12 N4 O10 119.1(13) . . ?
O11 N4 O10 117.2(12) . . ?
N4 O10 Cu2 108.4(9) . . ?
O11' N4' O10' 120(7) . . ?
O11' N4' O12' 128(8) . . ?
O10' N4' O12' 112(7) . . ?
N4' O11' Cu2 115(5) . . ?
O14 N5 O13 120(3) . . ?
O14 N5 O15 124(2) . . ?
O13 N5 O15 116(2) . . ?
N5 O13 Cu3 108.7(19) . . ?
O14' N5' O15' 121(5) . . ?
O14' N5' O13' 119(4) . . ?
O15' N5' O13' 119(5) . . ?
N5' O15' Cu3 110(4) . . ?
O18 N6 O17 121.8(16) . . ?
O18 N6 O16 121.1(14) . . ?
O17 N6 O16 117.1(16) . . ?
N6 O16 Cu3 121.0(11) . . ?
O17' N6' O18' 123(4) . . ?
O17' N6' O16' 121(3) . . ?
O18' N6' O16' 115(4) . . ?
N6' O16' Cu3 120(4) . . ?

loop_
_geom_bond_atom_site_label_1
_geom_bond_atom_site_label_2
_geom_bond_distance
_geom_bond_site_symmetry_2
_geom_bond_publ_flag
N2 O6 1.210(14) . ?
N2 O5 1.282(15) . ?
N2 O4 1.318(15) . ?
N3 O7 1.193(12) . ?
N3 O8 1.216(12) . ?
N3 O9 1.259(12) . ?
C1A N2A 1.302(11) . ?
C1A C6A 1.425(11) . ?
C1A H1A 0.9500 . ?
C9A C10A 1.365(11) . ?
C9A C8A 1.387(12) . ?
C9A H9A 0.9500 . ?
C12A O11A 1.432(9) . ?
C12A C13A 1.479(12) . ?
C12A H12A 0.9900 . ?
C12A H12B 0.9900 . ?
C13A N40A 1.481(11) . ?
C13A H13A 0.9900 . ?
C13A H13B 0.9900 . ?
C14A N15A 1.315(11) . ?
C14A C19A 1.396(11) . ?
C14A H14A 0.9500 . ?
C16A C17A 1.350(11) . ?
C16A N15A 1.396(10) . ?
C16A H16A 0.9500 . ?
C17A C18A 1.399(12) . ?
C17A H17A 0.9500 . ?
C20A C21A 1.358(12) . ?
C20A C19A 1.412(12) . ?
C20A H20A 0.9500 . ?
C21A C22A 1.423(12) . ?
C21A H21A 0.9500 . ?
C22A C23A 1.361(12) . ?
C22A H22A 0.9500 . ?
C25A O24A 1.434(9) . ?
C25A C26A 1.480(12) . ?
C25A H25A 0.9900 . ?
C25A H25B 0.9900 . ?
C26A N40A 1.460(10) . ?
C26A H26A 0.9900 . ?
C26A H26B 0.9900 . ?
C27A N28A 1.307(16) . ?
C27A C32A 1.407(15) . ?
C27A H27A 0.9500 . ?
C29A C30A 1.367(12) . ?
C29A N28A 1.382(14) . ?
C29A H29A 0.9500 . ?
C30A C31A 1.417(13) . ?
C30A H30A 0.9500 . ?
C33A C34A 1.378(17) . ?
C33A C32A 1.399(17) . ?
C33A H33A 0.9500 . ?
C34A C35A 1.437(15) . ?
C34A H34A 0.9500 . ?
C35A C36A 1.371(13) . ?
C35A H35A 0.9500 . ?
C38A O37A 1.435(9) . ?
C38A C39A 1.506(12) . ?
C38A H38A 0.9900 . ?
C38A H38B 0.9900 . ?
C39A N40A 1.454(11) . ?
C39A H39A 0.9900 . ?
C39A H39B 0.9900 . ?
C1B N2B 1.334(12) . ?
C1B C6B 1.414(11) . ?
C1B H1B 0.9500 . ?
C9B C10B 1.344(12) . ?
C9B C8B 1.423(13) . ?
C9B H9B 0.9500 . ?
C14B N15B 1.303(11) . ?
C14B C19B 1.401(12) . ?
C14B H14B 0.9500 . ?
C16B C17B 1.359(11) . ?
C16B N15B 1.398(10) . ?
C16B H16B 0.9500 . ?
C17B C18B 1.393(11) . ?
C17B H17B 0.9500 . ?
C20B C21B 1.375(13) . ?
C20B C19B 1.406(13) . ?
C20B H20B 0.9500 . ?
C21B C22B 1.419(13) . ?
C21B H21B 0.9500 . ?
C22B C23B 1.381(12) . ?
C22B H22B 0.9500 . ?
C27B N28B 1.333(13) . ?
C27B C32B 1.405(13) . ?
C27B H27B 0.9500 . ?
C29B C30B 1.371(12) . ?
C29B N28B 1.386(12) . ?
C29B H29B 0.9500 . ?
C30B C31B 1.422(13) . ?
C30B H30B 0.9500 . ?
C33B C34B 1.356(15) . ?
C33B C32B 1.415(15) . ?
C33B H33B 0.9500 . ?
C34B C35B 1.432(13) . ?
C34B H34B 0.9500 . ?
C35B C36B 1.367(13) . ?
C35B H35B 0.9500 . ?
O3D C2D 1.438(10) . ?
C1E C2E 1.3900 . ?
C1E C6E 1.3900 . ?
C1E H1E 0.9500 . ?
C2E C3E 1.3900 . ?
C2E H2E 0.9500 . ?
C3E C4E 1.3900 . ?
C3E H3E 0.9500 . ?
C4E C5E 1.3900 . ?
C4E H4E 0.9500 . ?
C5E C6E 1.3900 . ?
C5E H5E 0.9500 . ?
C6E H6E 0.9500 . ?
C1F C2F 1.3900 . ?
C1F C6F 1.3900 . ?
C1F H1F 0.9500 . ?
C2F C3F 1.3900 . ?
C2F H2F 0.9500 . ?
C3F C4F 1.3900 . ?
C3F H3F 0.9500 . ?
C4F C5F 1.3900 . ?
C4F H4F 0.9500 . ?
C5F C6F 1.3900 . ?
C5F H5F 0.9500 . ?
C6F H6F 0.9500 . ?
C1G C2G 1.3900 . ?
C1G C6G 1.3900 . ?
C1G H1G 0.9500 . ?
C2G C3G 1.3900 . ?
C2G H2G 0.9500 . ?
C3G C4G 1.3900 . ?
C3G H3G 0.9500 . ?
C4G C5G 1.3900 . ?
C4G H4G 0.9500 . ?
C5G C6G 1.3900 . ?
C5G H5G 0.9500 . ?
C6G H6G 0.9500 . ?
Cu1 O1 1.983(16) . ?
Cu1 N2B 1.992(7) . ?
Cu1 N2A 2.002(7) . ?
Cu1 O4 2.061(10) . ?
Cu1 O3C 2.256(9) . ?
Cu1 O3 2.40(3) . ?
Cu2 O11' 1.80(7) . ?
Cu2 N15B 2.007(7) . ?
Cu2 O7 2.014(8) . ?
Cu2 O10 2.018(10) . ?
Cu2 N15A 2.023(7) . ?
Cu2 O1' 2.31(4) . ?
Cu2 O2 2.410(18) . ?
Cu3 O15' 1.79(4) . ?
Cu3 O16' 1.89(4) . ?
Cu3 O13 1.982(18) . ?
Cu3 N28A 1.993(9) . ?
Cu3 N28B 2.024(8) . ?
Cu3 O16 2.120(16) . ?
Cu3 O3' 2.16(4) . ?
N2A C3A 1.384(11) . ?
C3A C4A 1.367(11) . ?
C3A H3AA 0.9500 . ?
C4A C5A 1.397(11) . ?
C4A H4AA 0.9500 . ?
C5A C10A 1.424(10) . ?
C5A C6A 1.430(11) . ?
C6A C7A 1.382(12) . ?
C7A C8A 1.359(12) . ?
C7A H7AA 0.9500 . ?
C8A H8AA 0.9500 . ?
C10A O11A 1.343(10) . ?
C18A C19A 1.421(11) . ?
C18A C23A 1.430(11) . ?
C23A O24A 1.364(9) . ?
C31A C32A 1.414(13) . ?
C31A C36A 1.422(11) . ?
C36A O37A 1.363(10) . ?
N2B C3B 1.365(12) . ?
C3B C4B 1.365(11) . ?
C3B H3BA 0.9500 . ?
C4B C5B 1.417(12) . ?
C4B H4BA 0.9500 . ?
C5B C6B 1.418(12) . ?
C5B C10B 1.419(11) . ?
C6B C7B 1.402(12) . ?
C7B C8B 1.346(12) . ?
C7B H7BA 0.9500 . ?
C8B H8BA 0.9500 . ?
C10B O11B 1.367(10) . ?
O11B C12B 1.422(9) . ?
C12B C13B 1.489(12) . ?
C12B H12C 0.9900 . ?
C12B H12D 0.9900 . ?
C13B N40B 1.488(12) . ?
C13B H13C 0.9900 . ?
C13B H13D 0.9900 . ?
C18B C23B 1.424(11) . ?
C18B C19B 1.429(10) . ?
C23B O24B 1.356(9) . ?
O24B C25B 1.444(9) . ?
C25B C26B 1.492(12) . ?
C25B H25C 0.9900 . ?
C25B H25D 0.9900 . ?
C26B N40B 1.472(11) . ?
C26B H26C 0.9900 . ?
C26B H26D 0.9900 . ?
C31B C32B 1.404(12) . ?
C31B C36B 1.411(12) . ?
C36B O37B 1.351(10) . ?
O37B C38B 1.431(10) . ?
C38B C39B 1.496(13) . ?
C38B H38C 0.9900 . ?
C38B H38D 0.9900 . ?
C39B N40B 1.468(11) . ?
C39B H39C 0.9900 . ?
C39B H39D 0.9900 . ?
C1C C2C 1.576(18) . ?
C1C H1C1 0.9800 . ?
C1C H1C2 0.9800 . ?
C1C H1C3 0.9800 . ?
C2C O3C 1.443(8) . ?
C2C H2C1 0.9900 . ?
C2C H2C2 0.9900 . ?
C1D C2D 1.475(9) . ?
C1D H1D1 0.9800 . ?
C1D H1D2 0.9800 . ?
C1D H1D3 0.9800 . ?
C2D H2D1 0.9900 . ?
C2D H2D2 0.9900 . ?
N1 O3 1.245(18) . ?
N1 O2 1.255(9) . ?
N1 O1 1.263(16) . ?
N1' O3' 1.250(10) . ?
N1' O1' 1.251(10) . ?
N1' O2' 1.251(10) . ?
N4 O12 1.209(14) . ?
N4 O11 1.248(14) . ?
N4 O10 1.266(13) . ?
N4' O11' 1.251(10) . ?
N4' O10' 1.252(10) . ?
N4' O12' 1.252(10) . ?
N5 O14 1.23(2) . ?
N5 O13 1.26(2) . ?
N5 O15 1.34(3) . ?
N5' O14' 1.253(10) . ?
N5' O15' 1.254(10) . ?
N5' O13' 1.255(10) . ?
N6 O18 1.231(9) . ?
N6 O17 1.255(9) . ?
N6 O16 1.270(9) . ?
N6' O17' 1.248(10) . ?
N6' O18' 1.252(10) . ?
N6' O16' 1.255(10) . ?

loop_
_geom_torsion_atom_site_label_1
_geom_torsion_atom_site_label_2
_geom_torsion_atom_site_label_3
_geom_torsion_atom_site_label_4
_geom_torsion
_geom_torsion_site_symmetry_1
_geom_torsion_site_symmetry_2
_geom_torsion_site_symmetry_3
_geom_torsion_site_symmetry_4
_geom_torsion_publ_flag
O11A C12A C13A N40A -62.1(10) . . . . ?
N15A C16A C17A C18A 0.0(13) . . . . ?
C19A C20A C21A C22A -0.8(15) . . . . ?
C20A C21A C22A C23A 2.5(15) . . . . ?
O24A C25A C26A N40A -64.6(10) . . . . ?
N28A C29A C30A C31A -0.1(16) . . . . ?
C32A C33A C34A C35A 3(2) . . . . ?
C33A C34A C35A C36A 0(2) . . . . ?
O37A C38A C39A N40A -64.0(9) . . . . ?
N15B C16B C17B C18B 0.7(14) . . . . ?
C19B C20B C21B C22B 0.6(16) . . . . ?
C20B C21B C22B C23B -0.1(17) . . . . ?
N28B C29B C30B C31B 0.8(14) . . . . ?
C32B C33B C34B C35B 2.7(14) . . . . ?
C33B C34B C35B C36B -4.0(14) . . . . ?
C6E C1E C2E C3E 0.0 . . . . ?
C1E C2E C3E C4E 0.0 . . . . ?
C2E C3E C4E C5E 0.0 . . . . ?
C3E C4E C5E C6E 0.0 . . . . ?
C4E C5E C6E C1E 0.0 . . . . ?
C2E C1E C6E C5E 0.0 . . . . ?
C6F C1F C2F C3F 0.0 . . . . ?
C1F C2F C3F C4F 0.0 . . . . ?
C2F C3F C4F C5F 0.0 . . . . ?
C3F C4F C5F C6F 0.0 . . . . ?
C4F C5F C6F C1F 0.0 . . . . ?
C2F C1F C6F C5F 0.0 . . . . ?
C6G C1G C2G C3G 0.0 . . . . ?
C1G C2G C3G C4G 0.0 . . . . ?
C2G C3G C4G C5G 0.0 . . . . ?
C3G C4G C5G C6G 0.0 . . . . ?
C4G C5G C6G C1G 0.0 . . . . ?
C2G C1G C6G C5G 0.0 . . . . ?
O6 N2 O4 Cu1 -171.1(9) . . . . ?
O5 N2 O4 Cu1 8.9(11) . . . . ?
O8 N3 O7 Cu2 169.1(10) . . . . ?
O9 N3 O7 Cu2 -15.0(14) . . . . ?
C6A C1A N2A C3A 0.9(13) . . . . ?
C6A C1A N2A Cu1 -179.6(6) . . . . ?
C1A N2A C3A C4A -0.6(12) . . . . ?
Cu1 N2A C3A C4A 179.9(6) . . . . ?
N2A C3A C4A C5A -1.7(12) . . . . ?
C3A C4A C5A C10A -177.8(8) . . . . ?
C3A C4A C5A C6A 3.6(12) . . . . ?
N2A C1A C6A C7A 178.7(8) . . . . ?
N2A C1A C6A C5A 0.9(12) . . . . ?
C4A C5A C6A C7A 179.1(8) . . . . ?
C10A C5A C6A C7A 0.3(11) . . . . ?
C4A C5A C6A C1A -3.1(11) . . . . ?
C10A C5A C6A C1A 178.2(7) . . . . ?
C1A C6A C7A C8A -177.7(8) . . . . ?
C5A C6A C7A C8A 0.0(13) . . . . ?
C6A C7A C8A C9A 0.1(14) . . . . ?
C10A C9A C8A C7A -0.5(14) . . . . ?
C8A C9A C10A O11A 180.0(8) . . . . ?
C8A C9A C10A C5A 0.8(13) . . . . ?
C4A C5A C10A O11A 1.3(11) . . . . ?
C6A C5A C10A O11A 180.0(7) . . . . ?
C4A C5A C10A C9A -179.4(8) . . . . ?
C6A C5A C10A C9A -0.8(11) . . . . ?
C9A C10A O11A C12A 7.5(12) . . . . ?
C5A C10A O11A C12A -173.3(7) . . . . ?
C13A C12A O11A C10A 177.0(7) . . . . ?
C19A C14A N15A C16A 1.0(12) . . . . ?
C19A C14A N15A Cu2 175.7(6) . . . . ?
C17A C16A N15A C14A 0.2(12) . . . . ?
C17A C16A N15A Cu2 -174.7(7) . . . . ?
C16A C17A C18A C19A -1.2(12) . . . . ?
C16A C17A C18A C23A -179.1(8) . . . . ?
N15A C14A C19A C20A -178.8(8) . . . . ?
N15A C14A C19A C18A -2.3(13) . . . . ?
C21A C20A C19A C14A 177.6(9) . . . . ?
C21A C20A C19A C18A 1.2(13) . . . . ?
C17A C18A C19A C14A 2.3(12) . . . . ?
C23A C18A C19A C14A -179.7(7) . . . . ?
C17A C18A C19A C20A 178.9(8) . . . . ?
C23A C18A C19A C20A -3.2(12) . . . . ?
C21A C22A C23A O24A 177.3(8) . . . . ?
C21A C22A C23A C18A -4.4(13) . . . . ?
C17A C18A C23A C22A -177.3(8) . . . . ?
C19A C18A C23A C22A 4.8(12) . . . . ?
C17A C18A C23A O24A 1.1(12) . . . . ?
C19A C18A C23A O24A -176.8(7) . . . . ?
C22A C23A O24A C25A 1.7(12) . . . . ?
C18A C23A O24A C25A -176.6(7) . . . . ?
C26A C25A O24A C23A -166.1(7) . . . . ?
C32A C27A N28A C29A 3.4(19) . . . . ?
C32A C27A N28A Cu3 177.1(9) . . . . ?
C30A C29A N28A C27A -2.2(17) . . . . ?
C30A C29A N28A Cu3 -176.1(8) . . . . ?
C29A C30A C31A C32A 1.3(15) . . . . ?
C29A C30A C31A C36A -178.6(10) . . . . ?
C34A C33A C32A C27A 178.1(13) . . . . ?
C34A C33A C32A C31A -3(2) . . . . ?
N28A C27A C32A C33A 177.0(13) . . . . ?
N28A C27A C32A C31A -2.2(19) . . . . ?
C30A C31A C32A C33A -179.4(11) . . . . ?
C36A C31A C32A C33A 0.4(17) . . . . ?
C30A C31A C32A C27A -0.3(16) . . . . ?
C36A C31A C32A C27A 179.6(10) . . . . ?
C34A C35A C36A O37A 178.7(11) . . . . ?
C34A C35A C36A C31A -2.0(18) . . . . ?
C32A C31A C36A O37A -178.7(9) . . . . ?
C30A C31A C36A O37A 1.2(14) . . . . ?
C32A C31A C36A C35A 2.0(15) . . . . ?
C30A C31A C36A C35A -178.2(10) . . . . ?
C35A C36A O37A C38A 4.7(15) . . . . ?
C31A C36A O37A C38A -174.6(8) . . . . ?
C39A C38A O37A C36A -179.9(8) . . . . ?
C38A C39A N40A C26A 160.5(7) . . . . ?
C38A C39A N40A C13A -76.7(8) . . . . ?
C25A C26A N40A C39A -79.1(9) . . . . ?
C25A C26A N40A C13A 158.0(7) . . . . ?
C12A C13A N40A C39A 163.3(7) . . . . ?
C12A C13A N40A C26A -74.1(9) . . . . ?
C6B C1B N2B C3B 2.3(14) . . . . ?
C6B C1B N2B Cu1 -176.5(7) . . . . ?
C1B N2B C3B C4B -0.9(16) . . . . ?
Cu1 N2B C3B C4B 177.9(8) . . . . ?
N2B C3B C4B C5B -2.4(16) . . . . ?
C3B C4B C5B C6B 4.2(14) . . . . ?
C3B C4B C5B C10B -177.2(9) . . . . ?
N2B C1B C6B C7B 177.3(9) . . . . ?
N2B C1B C6B C5B -0.3(14) . . . . ?
C4B C5B C6B C7B 179.4(9) . . . . ?
C10B C5B C6B C7B 0.8(13) . . . . ?
C4B C5B C6B C1B -2.9(13) . . . . ?
C10B C5B C6B C1B 178.4(8) . . . . ?
C1B C6B C7B C8B -179.4(9) . . . . ?
C5B C6B C7B C8B -1.8(15) . . . . ?
C6B C7B C8B C9B 1.3(16) . . . . ?
C10B C9B C8B C7B 0.3(15) . . . . ?
C8B C9B C10B O11B 179.4(9) . . . . ?
C8B C9B C10B C5B -1.4(14) . . . . ?
C4B C5B C10B C9B -177.7(9) . . . . ?
C6B C5B C10B C9B 0.9(13) . . . . ?
C4B C5B C10B O11B 1.6(13) . . . . ?
C6B C5B C10B O11B -179.9(8) . . . . ?
C9B C10B O11B C12B 7.7(14) . . . . ?
C5B C10B O11B C12B -171.5(8) . . . . ?
C10B O11B C12B C13B 177.7(8) . . . . ?
O11B C12B C13B N40B -59.7(10) . . . . ?
C19B C14B N15B C16B -0.8(13) . . . . ?
C19B C14B N15B Cu2 176.0(7) . . . . ?
C17B C16B N15B C14B -0.5(12) . . . . ?
C17B C16B N15B Cu2 -177.4(7) . . . . ?
C16B C17B C18B C23B 178.3(9) . . . . ?
C16B C17B C18B C19B 0.3(13) . . . . ?
N15B C14B C19B C20B -177.4(9) . . . . ?
N15B C14B C19B C18B 1.8(13) . . . . ?
C21B C20B C19B C14B 178.8(10) . . . . ?
C21B C20B C19B C18B -0.4(15) . . . . ?
C17B C18B C19B C14B -1.4(12) . . . . ?
C23B C18B C19B C14B -179.6(8) . . . . ?
C17B C18B C19B C20B 177.8(9) . . . . ?
C23B C18B C19B C20B -0.4(13) . . . . ?
C21B C22B C23B O24B 177.3(10) . . . . ?
C21B C22B C23B C18B -0.7(15) . . . . ?
C17B C18B C23B O24B 4.7(13) . . . . ?
C19B C18B C23B O24B -177.2(8) . . . . ?
C17B C18B C23B C22B -177.1(9) . . . . ?
C19B C18B C23B C22B 0.9(13) . . . . ?
C22B C23B O24B C25B 6.5(14) . . . . ?
C18B C23B O24B C25B -175.5(8) . . . . ?
C23B O24B C25B C26B -173.0(8) . . . . ?
O24B C25B C26B N40B -61.5(10) . . . . ?
C32B C27B N28B C29B 3.5(14) . . . . ?
C32B C27B N28B Cu3 176.5(6) . . . . ?
C30B C29B N28B C27B -3.4(14) . . . . ?
C30B C29B N28B Cu3 -176.4(7) . . . . ?
C29B C30B C31B C32B 1.6(13) . . . . ?
C29B C30B C31B C36B 179.4(8) . . . . ?
C36B C31B C32B C27B -179.4(8) . . . . ?
C30B C31B C32B C27B -1.5(12) . . . . ?
C36B C31B C32B C33B -2.0(12) . . . . ?
C30B C31B C32B C33B 175.9(8) . . . . ?
N28B C27B C32B C31B -1.1(13) . . . . ?
N28B C27B C32B C33B -178.5(9) . . . . ?
C34B C33B C32B C31B 0.2(14) . . . . ?
C34B C33B C32B C27B 177.6(9) . . . . ?
C34B C35B C36B O37B -178.5(8) . . . . ?
C34B C35B C36B C31B 2.2(13) . . . . ?
C32B C31B C36B O37B -178.7(7) . . . . ?
C30B C31B C36B O37B 3.6(12) . . . . ?
C32B C31B C36B C35B 0.7(12) . . . . ?
C30B C31B C36B C35B -177.0(8) . . . . ?
C35B C36B O37B C38B 1.6(12) . . . . ?
C31B C36B O37B C38B -179.1(7) . . . . ?
C36B O37B C38B C39B 170.2(7) . . . . ?
O37B C38B C39B N40B -73.5(9) . . . . ?
C38B C39B N40B C26B -77.1(8) . . . . ?
C38B C39B N40B C13B 158.0(7) . . . . ?
C25B C26B N40B C39B 152.2(8) . . . . ?
C25B C26B N40B C13B -81.6(9) . . . . ?
C12B C13B N40B C39B -73.9(9) . . . . ?
C12B C13B N40B C26B 160.8(7) . . . . ?
C1C C2C O3C Cu1 145.3(8) . . . . ?
O3 N1 O1 Cu1 -2(3) . . . . ?
O2 N1 O1 Cu1 178(2) . . . . ?
O3 N1 O2 Cu2 163(3) . . . . ?
O1 N1 O2 Cu2 -17(3) . . . . ?
O2 N1 O3 Cu1 -179(3) . . . . ?
O1 N1 O3 Cu1 1(2) . . . . ?
O3' N1' O1' Cu2 172(9) . . . . ?
O2' N1' O1' Cu2 -11(8) . . . . ?
O1' N1' O3' Cu3 -170(7) . . . . ?
O2' N1' O3' Cu3 13(8) . . . . ?
O12 N4 O10 Cu2 168.9(12) . . . . ?
O11 N4 O10 Cu2 -10.2(14) . . . . ?
O10' N4' O11' Cu2 12(17) . . . . ?
O12' N4' O11' Cu2 -174(12) . . . . ?
N15B Cu2 O11' N4' 83(9) . . . . ?
O7 Cu2 O11' N4' 172(8) . . . . ?
N15A Cu2 O11' N4' -97(9) . . . . ?
O14 N5 O13 Cu3 169(2) . . . . ?
O15 N5 O13 Cu3 -9(3) . . . . ?
O14' N5' O15' Cu3 -170(7) . . . . ?
O13' N5' O15' Cu3 22(10) . . . . ?
N28A Cu3 O15' N5' 70(5) . . . . ?
N28B Cu3 O15' N5' -101(5) . . . . ?
O18 N6 O16 Cu3 -177.7(14) . . . . ?
O17 N6 O16 Cu3 1(3) . . . . ?
O17' N6' O16' Cu3 46(7) . . . . ?
O18' N6' O16' Cu3 -125(5) . . . . ?
N28A Cu3 O16' N6' 109(4) . . . . ?
N28B Cu3 O16' N6' -81(4) . . . . ?
